data_7135715
loop_
_publ_author_name
'Xu, Jieqiong'
'Zhou, Jie'
'Yang, Wenyan'
'Deng, Shengyong'
'Wei, Peifa'

_publ_section_title
;
 Competitive supramolecular assembly tunes anthracene emission over 165 nm
 <i>via</i> controlled &#x3c0;-overlap.
;
_journal_issue 34
_journal_name_full 'Chemical communications (Cambridge, England)'
_journal_page_first 8743
_journal_page_last 8747
_journal_paper_doi 10.1039/d6cc01407k
_journal_volume 62
_journal_year 2026
_chemical_formula_moiety 'C64 H40 B6 N8 O18, C28 H16 N2, 4.738(C H2 Cl2)'
_chemical_formula_sum 'C96.74 H65.48 B6 Cl9.48 N10 O18'
_chemical_formula_weight 2056.87
_space_group_crystal_system triclinic
_space_group_IT_number 2
_space_group_name_Hall '-P 1'
_space_group_name_H-M_alt 'P -1'
_atom_sites_solution_hydrogens geom
_atom_sites_solution_primary dual
_audit_creation_date 2024-11-01
_audit_creation_method
;
Olex2 1.3
(compiled 2020.11.12 svn.r5f609507 for OlexSys, GUI svn.r6226)
;
_audit_update_record
;
2026-01-22 deposited with the CCDC.	2026-04-08 downloaded from the CCDC.
;
_cell_angle_alpha 105.172(3)
_cell_angle_beta 93.698(3)
_cell_angle_gamma 106.045(3)
_cell_formula_units_Z 1
_cell_length_a 9.7883(4)
_cell_length_b 12.3872(5)
_cell_length_c 21.4954(6)
_cell_measurement_reflns_used 12260
_cell_measurement_temperature 150.01(10)
_cell_measurement_theta_max 76.0150
_cell_measurement_theta_min 2.1760
_cell_volume 2391.02(16)
_computing_cell_refinement 'CrysAlisPro 1.171.42.93a (Rigaku OD, 2023)'
_computing_data_collection 'CrysAlisPro 1.171.42.93a (Rigaku OD, 2023)'
_computing_data_reduction 'CrysAlisPro 1.171.42.93a (Rigaku OD, 2023)'
_computing_molecular_graphics 'Olex2 1.3 (Dolomanov et al., 2009)'
_computing_publication_material 'Olex2 1.3 (Dolomanov et al., 2009)'
_computing_structure_refinement 'SHELXL 2018/3 (Sheldrick, 2015)'
_computing_structure_solution 'SHELXT 2018/2 (Sheldrick, 2018)'
_diffrn_ambient_environment N~2~
_diffrn_ambient_temperature 150.01(10)
_diffrn_detector 'Hybrid Pixel Array Detector'
_diffrn_detector_area_resol_mean 10.0000
_diffrn_detector_type HyPix
_diffrn_measured_fraction_theta_full 0.993
_diffrn_measured_fraction_theta_max 0.952
_diffrn_measurement_details
;
List of Runs (angles in degrees, time in seconds):

  # Type    Start    End  Width  t~exp~   \w     \q     \k     \f   Frames
#--------------------------------------------------------------------------
  1  \w     42.00  69.00   0.50    0.05    --   49.33 -77.00  60.00   54
  2  \w    -39.00  19.00   0.50    0.05    --  -49.33  38.00  60.00  116
  3  \w    -60.00  13.00   0.50    0.05    --  -49.33  80.00 -32.00  146
  4  \w    -37.00  17.00   0.50    0.05    --  -49.33  38.00-120.00  108
  5  \w    -15.00  64.00   0.50    0.05    --   49.33 -80.00-155.00  158
  6  \w    -19.00  25.00   0.50    0.05    --   49.33 -77.00  60.00   88
  7  \w    -22.00  27.00   0.50    0.05    --   49.33 -19.00 150.00   98
  8  \w     16.00  42.00   0.50    0.05    --   49.33 -38.00  30.00   52
  9  \w    -22.00  28.00   0.50    0.05    --   49.33 -19.00 -90.00  100
 10  \w     37.00  72.00   0.50    0.20    --  106.85 -99.00-150.00   70
 11  \w     51.00 108.00   0.50    0.20    --  106.85-125.00-180.00  114
 12  \w     45.00 104.00   0.50    0.20    --  106.85-125.00 -30.00  118
 13  \w     38.00 110.00   0.50    0.20    --  106.85-125.00   0.00  144
 14  \w     44.00  70.00   0.50    0.20    --  106.85-125.00  60.00   52
 15  \w     65.00 111.00   0.50    0.20    --  106.85-125.00 150.00   92
 16  \w     81.00 106.00   0.50    0.20    --  106.85 -99.00 150.00   50
 17  \w     38.00 106.00   0.50    0.20    --  106.85 -99.00  60.00  136
 18  \w     62.00 103.00   0.50    0.20    --  106.85 -99.00  30.00   82
 19  \w     81.00 106.00   0.50    0.20    --  106.85 -99.00 -30.00   50
 20  \w     78.00 103.00   0.50    0.20    --  106.85 -99.00-150.00   50
 21  \w     63.00 111.00   0.50    0.20    --  106.85 -80.00-155.00   96
 22  \w     35.00  67.00   0.50    0.20    --  106.85 -57.00 -30.00   64
 23  \w     40.00  66.00   0.50    0.20    --  106.85 -57.00  60.00   52
 24  \w     99.00 136.00   0.50    0.20    --  106.85  38.00 -30.00   74
 25  \w    125.00 177.00   0.50    0.20    --  106.85  80.00 -32.00  104
 26  \w     91.00 117.00   0.50    0.20    --  106.85  80.00 -32.00   52
 27  \w     94.00 156.00   0.50    0.20    --  106.85  57.00 -90.00  124
 28  \w    100.00 173.00   0.50    0.20    --  106.85  38.00-120.00  146
 29  \w    -79.00 -54.00   0.50    0.20    -- -104.50  80.00 -32.00   50
 30  \w    -57.00 -32.00   0.50    0.20    -- -104.50  57.00 120.00   50
 31  \w    -62.00 -33.00   0.50    0.20    -- -104.50  57.00 150.00   58
 32  \w    -62.00 -37.00   0.50    0.20    -- -104.50  57.00-180.00   50
 33  \w   -121.00 -90.00   0.50    0.20    -- -104.50 137.00 -57.48   62
 34  \w   -108.00 -37.00   0.50    0.20    -- -104.50 112.00-135.84  142
 35  \w   -174.00 -82.00   0.50    0.20    -- -104.50 -80.00-155.00  184
 36  \w   -159.00-127.00   0.50    0.20    -- -104.50 -19.00 -90.00   64
 37  \w   -173.00-101.00   0.50    0.20    -- -104.50 -19.00  30.00  144
 38  \w   -125.00 -99.00   0.50    0.20    -- -104.50 -38.00  60.00   52
 39  \w   -169.00-138.00   0.50    0.20    -- -104.50 -38.00  60.00   62
 40  \w   -174.00 -98.00   0.50    0.20    -- -104.50 -38.00 150.00  152
;
_diffrn_measurement_device 'four-circle diffractometer'
_diffrn_measurement_device_type 'XtaLAB Synergy R, HyPix'
_diffrn_measurement_method '\w scans'
_diffrn_orient_matrix_type 'CrysAlisPro convention (1999,Acta A55,543-557)'
_diffrn_orient_matrix_UB_11 -0.0325737000
_diffrn_orient_matrix_UB_12 -0.1311244000
_diffrn_orient_matrix_UB_13 -0.0047306000
_diffrn_orient_matrix_UB_21 -0.1022216000
_diffrn_orient_matrix_UB_22 -0.0326847000
_diffrn_orient_matrix_UB_23 -0.0641677000
_diffrn_orient_matrix_UB_31 0.1261183000
_diffrn_orient_matrix_UB_32 -0.0062780000
_diffrn_orient_matrix_UB_33 -0.0386905000
_diffrn_radiation_monochromator mirror
_diffrn_radiation_probe x-ray
_diffrn_radiation_type 'Cu K\a'
_diffrn_radiation_wavelength 1.54184
_diffrn_reflns_av_R_equivalents 0.0774
_diffrn_reflns_av_unetI/netI 0.0576
_diffrn_reflns_Laue_measured_fraction_full 0.993
_diffrn_reflns_Laue_measured_fraction_max 0.952
_diffrn_reflns_limit_h_max 12
_diffrn_reflns_limit_h_min -11
_diffrn_reflns_limit_k_max 15
_diffrn_reflns_limit_k_min -15
_diffrn_reflns_limit_l_max 26
_diffrn_reflns_limit_l_min -27
_diffrn_reflns_number 28082
_diffrn_reflns_point_group_measured_fraction_full 0.993
_diffrn_reflns_point_group_measured_fraction_max 0.952
_diffrn_reflns_theta_full 67.684
_diffrn_reflns_theta_max 78.032
_diffrn_reflns_theta_min 2.153
_diffrn_source 'Rotating-anode X-ray tube'
_diffrn_source_type 'PhotonJet R (Cu) X-ray Source'
_exptl_absorpt_coefficient_mu 3.151
_exptl_absorpt_correction_T_max 1.00000
_exptl_absorpt_correction_T_min 0.48565
_exptl_absorpt_correction_type multi-scan
_exptl_absorpt_process_details
;
CrysAlisPro 1.171.42.93a (Rigaku Oxford Diffraction, 2023)
Empirical absorption correction using spherical harmonics,
implemented in SCALE3 ABSPACK scaling algorithm.
;
_exptl_crystal_colour 'clear light red'
_exptl_crystal_colour_lustre clear
_exptl_crystal_colour_modifier light
_exptl_crystal_colour_primary red
_exptl_crystal_density_diffrn 1.428
_exptl_crystal_description block
_exptl_crystal_F_000 1051
_exptl_crystal_size_max 0.3
_exptl_crystal_size_mid 0.2
_exptl_crystal_size_min 0.1
_refine_diff_density_max 1.282
_refine_diff_density_min -0.732
_refine_diff_density_rms 0.109
_refine_ls_extinction_method none
_refine_ls_goodness_of_fit_ref 1.429
_refine_ls_hydrogen_treatment constr
_refine_ls_matrix_type full
_refine_ls_number_parameters 833
_refine_ls_number_reflns 9752
_refine_ls_number_restraints 611
_refine_ls_restrained_S_all 1.479
_refine_ls_R_factor_all 0.1171
_refine_ls_R_factor_gt 0.1021
_refine_ls_shift/su_max 0.000
_refine_ls_shift/su_mean 0.000
_refine_ls_structure_factor_coef Fsqd
_refine_ls_weighting_details 'w=1/[\s^2^(Fo^2^)+(0.2000P)^2^] where P=(Fo^2^+2Fc^2^)/3'
_refine_ls_weighting_scheme calc
_refine_ls_wR_factor_gt 0.3311
_refine_ls_wR_factor_ref 0.3472
_reflns_Friedel_coverage 0.000
_reflns_number_gt 7642
_reflns_number_total 9752
_reflns_threshold_expression 'I > 2\s(I)'
_cod_data_source_file d6cc01407k2.cif
_cod_data_source_block 1031-3_auto
_cod_depositor_comments 'Adding full bibliography for 7135715--7135719.cif.'
_cod_database_code 7135715
_shelx_shelxl_version_number 2018/3
_chemical_oxdiff_formula 'C H O N B Cl'
_shelx_space_group_comment
;
The symmetry employed for this shelxl refinement is uniquely defined
by the following loop, which should always be used as a source of
symmetry information in preference to the above space-group names.
They are only intended as comments.
;
_shelx_estimated_absorpt_t_max 0.743
_shelx_estimated_absorpt_t_min 0.452
_reflns_odcompleteness_completeness 99.77
_reflns_odcompleteness_iscentric 1
_reflns_odcompleteness_theta 66.97
_olex2_refinement_description
;
1. Fixed Uiso
 At 1.2 times of:
  All C(H) groups, All C(H,H) groups
2. Restrained distances
 Cl2-C4
 1.78 with sigma of 0.02
 Cl5-Cl6
 2.916 with sigma of 0.03
 Cl5-C1
 1.78 with sigma of 0.02
 Cl6-C1
 1.77 with sigma of 0.02
 Cl5-C1 = Cl6-C1
 1.771 with sigma of 0.01
 Cl1-C4
 1.77 with sigma of 0.02
 Cl2-C4 = Cl1-C4
 1.771 with sigma of 0.01
 Cl2-Cl1
 2.916 with sigma of 0.03
 Cl5-Cl6
 2.92 with sigma of 0.04
 Cl2-Cl1
 2.92 with sigma of 0.04
 C00G-B01C \\sim C00H-B01C
 with sigma of 0.02
3. Uiso/Uaniso restraints and constraints
Cl3 \\sim Cl4 \\sim C6 \\sim C6A \\sim Cl3A \\sim Cl4A: within 2A with sigma of
0.001 and sigma for terminal atoms of 0.002 within 2A
C6 \\sim Cl3 \\sim Cl4 \\sim C6A \\sim Cl3A \\sim Cl4A \\sim C6B \\sim Cl4B
\\sim Cl3B: within 2A with sigma of 0.001 and sigma for terminal atoms of 0.002
within 2A
Cl5 \\sim Cl6 \\sim C1: within 2A with sigma of 0.04 and sigma for terminal
atoms of 0.08 within 2A
Cl5 \\sim Cl6 \\sim C1 \\sim C1A \\sim Cl5A \\sim Cl6A: within 2A with sigma of
0.001 and sigma for terminal atoms of 0.002 within 2A
Cl5 \\sim Cl6 \\sim C1 \\sim C1A \\sim Cl5A \\sim Cl6A \\sim C1B \\sim Cl6B
\\sim Cl5B: within 2A with sigma of 0.001 and sigma for terminal atoms of 0.002
within 2A
Cl2 \\sim Cl1 \\sim C4: within 2A with sigma of 0.04 and sigma for terminal
atoms of 0.08 within 2A
O8 \\sim C00G \\sim C00I \\sim C00O \\sim C015 \\sim C01D \\sim N10 \\sim O9
\\sim C01U \\sim C00H \\sim C2 \\sim C3 \\sim C5 \\sim C7 \\sim C0 \\sim N10A
\\sim O8A \\sim O9A: within 2A with sigma of 0.001 and sigma for terminal atoms
of 0.002 within 2A
4. Rigid body (RIGU) restrains
 Cl2, Cl1, C4
 with sigma for 1-2 distances of 0.004 and sigma for 1-3 distances of 0.004
 Cl5, Cl6, C1
 with sigma for 1-2 distances of 0.004 and sigma for 1-3 distances of 0.004
5. Same fragment restrains
{C00H, C2, C3, C5, C7, C0, N10A, O8A, O9A} sigma for 1-2: 0.02, 1-3: 0.02
as in
{C00G, C00I, C00O, C01D, C01U, C015, N10, O9, O8}
{C6A, Cl3A, Cl4A} sigma for 1-2: 0.02, 1-3: 0.02
{C6B, Cl3B, Cl4B} sigma for 1-2: 0.02, 1-3: 0.02
{C6A, Cl3A, Cl4A} sigma for 1-2: 0.02, 1-3: 0.02
as in
{C6, Cl3, Cl4}
{C1A, Cl5A, Cl6A} sigma for 1-2: 0.02, 1-3: 0.02
{C1B, Cl5B, Cl6B} sigma for 1-2: 0.02, 1-3: 0.02
as in
{C1, Cl5, Cl6}
6. Others
 Sof(C1)=Sof(H1A)=Sof(H1B)=Sof(Cl5)=Sof(Cl6)=FVAR(1)
 Sof(C6)=Sof(H6A)=Sof(H6B)=Sof(Cl3)=Sof(Cl4)=FVAR(2)
 Sof(C00H)=Sof(C2)=Sof(H2)=Sof(C3)=Sof(H3)=Sof(C5)=Sof(C7)=Sof(H7)=Sof(C0)=
 Sof(H0)=Sof(N10A)=Sof(O8A)=Sof(O9A)=1-FVAR(3)
 Sof(C00G)=Sof(C00I)=Sof(H00I)=Sof(C00O)=Sof(H00O)=Sof(C01D)=Sof(C01U)=
 Sof(H01U)=Sof(C015)=Sof(H015)=Sof(N10)=Sof(O9)=Sof(O8)=FVAR(3)
 Sof(C1A)=Sof(H1AA)=Sof(H1AB)=Sof(Cl5A)=Sof(Cl6A)=FVAR(4)
 Sof(C1B)=Sof(H1BA)=Sof(H1BB)=Sof(Cl5B)=Sof(Cl6B)=FVAR(5)
 Sof(C6A)=Sof(H6AA)=Sof(H6AB)=Sof(Cl3A)=Sof(Cl4A)=FVAR(6)
 Sof(C6B)=Sof(H6BA)=Sof(H6BB)=Sof(Cl3B)=Sof(Cl4B)=FVAR(7)
 Fixed Sof: Cl2(0.5) Cl1(0.5) C4(0.5) H4A(0.5) H4B(0.5)
7.a Secondary CH2 refined with riding coordinates:
 C6(H6A,H6B), C4(H4A,H4B), C1(H1A,H1B), C1A(H1AA,H1AB), C6A(H6AA,H6AB),
 C1B(H1BA,H1BB), C6B(H6BA,H6BB)
7.b Aromatic/amide H refined with riding coordinates:
 C00I(H00I), C00O(H00O), C01U(H01U), C015(H015), C00L(H00L), C00P(H00P),
 C00R(H00R), C00S(H00S), C00U(H00U), C00X(H00X), C00Z(H00Z), C010(H010),
 C011(H011), C013(H013), C014(H014), C017(H017), C01A(H01A), C01H(H01H),
 C01N(H01N), C01O(H01O), C01P(H01P), C01Q(H01Q), C01R(H01R), C01S(H01S),
 C01T(H01T), C01V(H01V), C01W(H01W), C01X(H01X), C2(H2), C3(H3), C7(H7), C0(H0)
7.c Fitted hexagon refined as free rotating group:
 C00H(C2,C3,C5,C7,C0)
;
_olex2_submission_special_instructions 'No special instructions were received'
_oxdiff_exptl_absorpt_empirical_details
;
Empirical correction (ABSPACK) includes:
- Absorption correction using spherical harmonics
- Frame scaling
;
_oxdiff_exptl_absorpt_empirical_full_max 4.136
_oxdiff_exptl_absorpt_empirical_full_min 0.183

loop_
_space_group_symop_operation_xyz
'x, y, z'
'-x, -y, -z'

loop_
_atom_site_label
_atom_site_type_symbol
_atom_site_fract_x
_atom_site_fract_y
_atom_site_fract_z
_atom_site_U_iso_or_equiv
_atom_site_adp_type
_atom_site_occupancy
_atom_site_site_symmetry_order
_atom_site_calc_flag
_atom_site_refinement_flags_posn
_atom_site_refinement_flags_adp
_atom_site_refinement_flags_occupancy
_atom_site_disorder_assembly
_atom_site_disorder_group
O005 O 0.5436(2) 0.56496(18) 0.67393(11) 0.0325(5) Uani 1 1 d . . . . .
O006 O 0.7036(2) 0.6516(2) 0.60583(12) 0.0379(5) Uani 1 1 d . . . . .
O007 O 0.5579(2) 0.4524(2) 0.56773(11) 0.0386(5) Uani 1 1 d . . . . .
N008 N 0.7809(3) 0.7131(2) 0.72363(14) 0.0337(6) Uani 1 1 d . . . . .
O00A O 0.3064(4) 1.0622(3) 0.74879(17) 0.0641(8) Uani 1 1 d . . . . .
O00B O 0.9373(4) 0.4065(3) 0.29631(17) 0.0710(9) Uani 1 1 d . . . . .
C00G C 0.3662(7) 0.3625(5) 0.6297(4) 0.0379(5) Uani 0.702(4) 1 d D U P A 1
C00I C 0.3092(9) 0.3633(5) 0.6877(4) 0.0386(5) Uani 0.702(4) 1 d D U P A 1
H00I H 0.351538 0.427717 0.725423 0.046 Uiso 0.702(4) 1 calc R U P A 1
C00O C 0.1921(7) 0.2723(5) 0.6918(3) 0.0403(5) Uani 0.702(4) 1 d D U P A 1
H00O H 0.156470 0.272138 0.731877 0.048 Uiso 0.702(4) 1 calc R U P A 1
C01D C 0.1306(5) 0.1831(4) 0.6357(3) 0.0419(5) Uani 0.702(4) 1 d D U P A 1
C01U C 0.1770(5) 0.1802(4) 0.5764(3) 0.0404(5) Uani 0.702(4) 1 d D U P A 1
H01U H 0.128472 0.118577 0.538201 0.049 Uiso 0.702(4) 1 calc R U P A 1
C015 C 0.2976(5) 0.2703(4) 0.5738(3) 0.0393(5) Uani 0.702(4) 1 d D U P A 1
H015 H 0.333298 0.268818 0.533604 0.047 Uiso 0.702(4) 1 calc R U P A 1
N10 N 0.0074(5) 0.0864(4) 0.6396(3) 0.0453(5) Uani 0.702(4) 1 d D U P A 1
O9 O -0.0689(4) 0.0217(3) 0.5885(2) 0.0530(7) Uani 0.702(4) 1 d D U P A 1
O8 O -0.0114(5) 0.0690(4) 0.6919(2) 0.0515(7) Uani 0.702(4) 1 d D U P A 1
N00D N 0.9982(4) 0.4757(4) 0.34832(18) 0.0542(8) Uani 1 1 d . . . . .
C00E C 1.3711(3) 0.9436(3) 0.95625(17) 0.0365(7) Uani 1 1 d . . . . .
O1 O 1.1268(3) 0.5323(4) 0.35865(18) 0.0738(10) Uani 1 1 d . . . . .
N00H N 0.3996(4) 1.0605(3) 0.7119(2) 0.0611(10) Uani 1 1 d . . . . .
C00J C 1.5312(3) 0.9535(3) 1.05124(17) 0.0373(7) Uani 1 1 d . . . . .
C00K C 1.4018(3) 0.8972(3) 1.00698(17) 0.0365(7) Uani 1 1 d . . . . .
C00L C 0.7797(3) 0.6691(3) 0.77385(17) 0.0366(7) Uani 1 1 d . . . . .
H00L H 0.696476 0.609430 0.776051 0.044 Uiso 1 1 calc R U . . .
C00M C 0.5765(3) 0.7786(3) 0.67909(18) 0.0389(7) Uani 1 1 d . . . . .
C00N C 0.7548(3) 0.5245(3) 0.50321(16) 0.0397(7) Uani 1 1 d . . . . .
C00P C 0.8951(4) 0.7070(3) 0.82277(17) 0.0391(7) Uani 1 1 d . . . . .
H00P H 0.892724 0.672412 0.857431 0.047 Uiso 1 1 calc R U . . .
C00Q C 1.2430(3) 0.8865(3) 0.91105(18) 0.0410(8) Uani 1 1 d . . . . .
C00R C 0.7893(4) 0.4060(3) 0.40053(18) 0.0434(8) Uani 1 1 d . . . . .
H00R H 0.758027 0.336451 0.364821 0.052 Uiso 1 1 calc R U . . .
C00S C 0.7113(3) 0.4214(3) 0.45145(17) 0.0403(7) Uani 1 1 d . . . . .
H00S H 0.626627 0.361022 0.451306 0.048 Uiso 1 1 calc R U . . .
C00T C 1.0158(3) 0.7972(3) 0.82047(18) 0.0407(8) Uani 1 1 d . . . . .
C00U C 0.8973(3) 0.8002(3) 0.72074(18) 0.0376(7) Uani 1 1 d . . . . .
H00U H 0.897432 0.831683 0.684905 0.045 Uiso 1 1 calc R U . . .
O00V O 0.4359(4) 1.1306(4) 0.6793(3) 0.0914(15) Uani 1 1 d . . . . .
C00W C 0.9149(4) 0.4942(4) 0.40248(18) 0.0456(8) Uani 1 1 d . . . . .
C00X C 1.0153(4) 0.8443(3) 0.7685(2) 0.0431(8) Uani 1 1 d . . . . .
H00X H 1.095608 0.906162 0.765957 0.052 Uiso 1 1 calc R U . . .
C00Y C 1.1380(4) 0.8421(3) 0.87026(19) 0.0438(8) Uani 1 1 d . . . . .
C00Z C 1.5615(4) 0.9042(3) 1.10117(19) 0.0471(8) Uani 1 1 d . . . . .
H00Z H 1.648973 0.940613 1.130528 0.057 Uiso 1 1 calc R U . . .
C010 C 0.4233(4) 0.8830(3) 0.7366(2) 0.0487(9) Uani 1 1 d . . . . .
H010 H 0.358585 0.890030 0.767458 0.058 Uiso 1 1 calc R U . . .
C011 C 0.4806(4) 0.7906(3) 0.72400(19) 0.0426(8) Uani 1 1 d . . . . .
H011 H 0.453990 0.733338 0.746616 0.051 Uiso 1 1 calc R U . . .
N012 N 0.2491(5) 0.4485(4) 0.8556(2) 0.0734(12) Uani 1 1 d . . . . .
C013 C 1.3039(4) 0.7933(3) 1.0150(2) 0.0500(9) Uani 1 1 d . . . . .
H013 H 1.216493 0.754479 0.985834 0.060 Uiso 1 1 calc R U . . .
C014 C 0.8828(4) 0.6106(4) 0.50296(18) 0.0476(9) Uani 1 1 d . . . . .
H014 H 0.914420 0.681072 0.538037 0.057 Uiso 1 1 calc R U . . .
C016 C 0.4637(4) 0.9651(3) 0.7027(2) 0.0530(10) Uani 1 1 d . . . . .
C017 C 0.6163(4) 0.8647(3) 0.6468(3) 0.0528(10) Uani 1 1 d . . . . .
H017 H 0.683664 0.859410 0.617123 0.063 Uiso 1 1 calc R U . . .
C018 C 0.5028(5) 0.6359(4) 0.9077(2) 0.0540(10) Uani 1 1 d . . . . .
C01A C 0.9634(4) 0.5952(4) 0.45315(19) 0.0522(10) Uani 1 1 d . . . . .
H01A H 1.050699 0.653460 0.453922 0.063 Uiso 1 1 calc R U . . .
C01B C 0.9597(6) 0.9175(4) 1.0356(2) 0.0576(11) Uani 1 1 d . . . . .
B01C B 0.4957(3) 0.4653(3) 0.62434(18) 0.0319(7) Uani 1 1 d D . . . .
C01E C 0.9091(5) 0.9897(3) 0.9426(2) 0.0558(10) Uani 1 1 d . . . . .
B01G B 0.6428(4) 0.6707(3) 0.6663(2) 0.0355(7) Uani 1 1 d . . . . .
C01H C 0.3928(7) 0.6465(5) 0.8688(2) 0.0689(13) Uani 1 1 d . . . . .
H01H H 0.401742 0.717962 0.858424 0.083 Uiso 1 1 calc R U . . .
C01I C 0.8711(5) 0.9077(4) 0.9789(2) 0.0574(10) Uani 1 1 d . . . . .
C01J C 0.7398(6) 0.8118(4) 0.9555(2) 0.0600(11) Uani 1 1 d . . . . .
B01K B 0.6690(4) 0.5447(3) 0.56200(19) 0.0369(8) Uani 1 1 d . . . . .
C01M C 0.6317(5) 0.7310(4) 0.9344(2) 0.0580(10) Uani 1 1 d . . . . .
C01N C 0.4831(5) 0.5281(4) 0.9197(3) 0.0606(11) Uani 1 1 d . . . . .
H01N H 0.555470 0.515651 0.946124 0.073 Uiso 1 1 calc R U . . .
C01O C 0.8211(6) 0.9810(4) 0.8849(2) 0.0637(12) Uani 1 1 d . . . . .
H01O H 0.732099 0.920269 0.870474 0.076 Uiso 1 1 calc R U . . .
C01P C 1.4673(6) 0.8058(4) 1.1075(2) 0.0620(11) Uani 1 1 d . . . . .
H01P H 1.489192 0.773684 1.141099 0.074 Uiso 1 1 calc R U . . .
C01Q C 0.5593(4) 0.9571(4) 0.6575(3) 0.0629(13) Uani 1 1 d . . . . .
H01Q H 0.584581 1.014033 0.634522 0.075 Uiso 1 1 calc R U . . .
C01R C 1.0792(6) 1.1612(4) 0.9256(3) 0.0668(12) Uani 1 1 d . . . . .
H01R H 1.167257 1.223235 0.938478 0.080 Uiso 1 1 calc R U . . .
C01S C 0.3566(6) 0.4397(5) 0.8925(3) 0.0740(14) Uani 1 1 d . . . . .
H01S H 0.345735 0.366375 0.900823 0.089 Uiso 1 1 calc R U . . .
C01T C 0.8634(7) 1.0588(4) 0.8502(3) 0.0680(13) Uani 1 1 d . . . . .
H01T H 0.804109 1.051672 0.811644 0.082 Uiso 1 1 calc R U . . .
C01V C 1.3361(6) 0.7506(4) 1.0641(2) 0.0631(12) Uani 1 1 d . . . . .
H01V H 1.269801 0.682616 1.069496 0.076 Uiso 1 1 calc R U . . .
C01W C 0.9928(7) 1.1486(5) 0.8709(3) 0.0709(13) Uani 1 1 d . . . . .
H01W H 1.021095 1.202130 0.846126 0.085 Uiso 1 1 calc R U . . .
C01X C 0.2690(7) 0.5523(5) 0.8448(2) 0.0727(14) Uani 1 1 d . . . . .
H01X H 0.193624 0.562485 0.819091 0.087 Uiso 1 1 calc R U . . .
C6 C 0.2927(8) -0.0698(6) 0.5169(4) 0.0667(7) Uani 0.650(4) 1 d D U P B 1
H6A H 0.371182 -0.000841 0.544108 0.080 Uiso 0.650(4) 1 calc R U P B 1
H6B H 0.237173 -0.042480 0.487473 0.080 Uiso 0.650(4) 1 calc R U P B 1
Cl3 Cl 0.17996(18) -0.12871(14) 0.56740(10) 0.0658(6) Uani 0.650(4) 1 d D U P B 1
Cl4 Cl 0.3673(2) -0.17102(16) 0.47011(11) 0.0692(6) Uani 0.650(4) 1 d D U P B 1
Cl2 Cl 0.9287(9) 0.5557(6) 0.9601(4) 0.093(2) Uani 0.5 1 d D U P C -1
Cl1 Cl 1.0730(7) 0.4328(6) 1.0258(4) 0.0759(17) Uani 0.5 1 d D U P C -1
C4 C 0.9779(13) 0.5370(11) 1.0360(5) 0.083(3) Uani 0.5 1 d D U P C -1
H4A H 0.890638 0.509922 1.055519 0.100 Uiso 0.5 1 calc R U P C -1
H4B H 1.038944 0.612977 1.065934 0.100 Uiso 0.5 1 calc R U P C -1
C1 C 0.714(2) 1.3522(15) 0.7325(7) 0.0745(9) Uani 0.344(5) 1 d D U P D -2
H1A H 0.774691 1.419743 0.720364 0.089 Uiso 0.344(5) 1 calc R U P D -2
H1B H 0.628475 1.312751 0.698513 0.089 Uiso 0.344(5) 1 calc R U P D -2
Cl5 Cl 0.8137(5) 1.2510(4) 0.7352(3) 0.0830(9) Uani 0.344(5) 1 d D U P D -2
Cl6 Cl 0.6583(12) 1.4036(12) 0.8083(6) 0.0717(10) Uani 0.344(5) 1 d D U P D -2
C1A C 0.7401(13) 1.3463(12) 0.7496(6) 0.0754(9) Uani 0.487(5) 1 d D U P E -3
H1AA H 0.746813 1.383696 0.714026 0.091 Uiso 0.487(5) 1 calc R U P E -3
H1AB H 0.692535 1.261045 0.730073 0.091 Uiso 0.487(5) 1 calc R U P E -3
Cl5A Cl 0.9186(3) 1.3693(3) 0.78850(18) 0.0830(8) Uani 0.487(5) 1 d D U P E -3
Cl6A Cl 0.6346(7) 1.4044(8) 0.8044(4) 0.0704(9) Uani 0.487(5) 1 d D U P E -3
C6A C 0.253(2) -0.151(3) 0.4857(10) 0.0666(7) Uani 0.153(3) 1 d D U P F 2
H6AA H 0.200715 -0.230478 0.488215 0.080 Uiso 0.153(3) 1 calc R U P F 2
H6AB H 0.209299 -0.095764 0.512387 0.080 Uiso 0.153(3) 1 calc R U P F 2
Cl3A Cl 0.2180(8) -0.1519(8) 0.4060(5) 0.0624(10) Uani 0.153(3) 1 d D U P F 2
Cl4A Cl 0.4286(10) -0.1172(7) 0.5239(5) 0.0679(9) Uani 0.153(3) 1 d D U P F 2
C00H C 0.3671(15) 0.3547(8) 0.6282(7) 0.0384(5) Uani 0.298(4) 1 d DG U P A 2
C2 C 0.3099(18) 0.3695(8) 0.6862(7) 0.0389(5) Uani 0.298(4) 1 d DG U P A 2
H2 H 0.343323 0.442854 0.719182 0.047 Uiso 0.298(4) 1 calc R U P A 2
C3 C 0.2039(14) 0.2771(9) 0.6961(5) 0.0403(5) Uani 0.298(4) 1 d DG U P A 2
H3 H 0.164825 0.287259 0.735826 0.048 Uiso 0.298(4) 1 calc R U P A 2
C5 C 0.1550(10) 0.1698(7) 0.6479(4) 0.0420(5) Uani 0.298(4) 1 d DG U P A 2
C7 C 0.2122(10) 0.1550(7) 0.5899(4) 0.0407(6) Uani 0.298(4) 1 d DG U P A 2
H7 H 0.178744 0.081640 0.556925 0.049 Uiso 0.298(4) 1 calc R U P A 2
C0 C 0.3182(10) 0.2474(9) 0.5800(5) 0.0393(6) Uani 0.298(4) 1 d DG U P A 2
H0 H 0.357242 0.237235 0.540280 0.047 Uiso 0.298(4) 1 calc R U P A 2
N10A N 0.0473(12) 0.0702(8) 0.6597(5) 0.0451(6) Uani 0.298(4) 1 d D U P A 2
O8A O -0.0184(12) 0.0993(9) 0.7075(5) 0.0488(9) Uani 0.298(4) 1 d D U P A 2
O9A O 0.0168(9) -0.0255(7) 0.6197(4) 0.0512(8) Uani 0.298(4) 1 d D U P A 2
C1B C 0.591(5) 1.326(2) 0.7429(19) 0.0744(9) Uani 0.093(4) 1 d D U P G -4
H1BA H 0.640977 1.328353 0.704597 0.089 Uiso 0.093(4) 1 calc R U P G -4
H1BB H 0.522433 1.371647 0.742023 0.089 Uiso 0.093(4) 1 calc R U P G -4
Cl5B Cl 0.4836(17) 1.1752(13) 0.7292(9) 0.0784(16) Uani 0.093(4) 1 d D U P G -4
Cl6B Cl 0.7190(19) 1.4032(12) 0.8116(8) 0.0721(10) Uani 0.093(4) 1 d D U P G -4
C6B C 0.325(4) -0.182(3) 0.4498(11) 0.0665(8) Uani 0.142(3) 1 d D U P H 3
H6BA H 0.411900 -0.170336 0.428040 0.080 Uiso 0.142(3) 1 calc R U P H 3
H6BB H 0.273774 -0.266721 0.438689 0.080 Uiso 0.142(3) 1 calc R U P H 3
Cl3B Cl 0.2144(9) -0.1066(9) 0.4272(5) 0.0634(9) Uani 0.142(3) 1 d D U P H 3
Cl4B Cl 0.3717(12) -0.1186(8) 0.5357(5) 0.0685(9) Uani 0.142(3) 1 d D U P H 3

loop_
_atom_site_aniso_label
_atom_site_aniso_U_11
_atom_site_aniso_U_22
_atom_site_aniso_U_33
_atom_site_aniso_U_23
_atom_site_aniso_U_13
_atom_site_aniso_U_12
O005 0.0261(10) 0.0310(10) 0.0351(11) 0.0066(8) -0.0019(8) 0.0047(8)
O006 0.0258(10) 0.0398(11) 0.0441(13) 0.0156(10) -0.0017(9) 0.0021(9)
O007 0.0267(10) 0.0436(12) 0.0348(12) 0.0066(9) -0.0029(9) 0.0001(9)
N008 0.0244(11) 0.0293(12) 0.0421(15) 0.0058(10) -0.0044(10) 0.0060(9)
O00A 0.0655(19) 0.0589(17) 0.072(2) 0.0110(15) -0.0040(16) 0.0369(15)
O00B 0.072(2) 0.083(2) 0.0526(19) 0.0073(16) 0.0196(16) 0.0258(18)
C00G 0.0294(8) 0.0356(9) 0.0444(10) 0.0106(7) 0.0006(7) 0.0050(7)
C00I 0.0299(8) 0.0360(9) 0.0449(10) 0.0105(7) 0.0009(7) 0.0048(7)
C00O 0.0314(8) 0.0375(8) 0.0461(10) 0.0107(7) 0.0010(7) 0.0036(7)
C01D 0.0327(8) 0.0383(8) 0.0474(9) 0.0102(7) 0.0006(7) 0.0024(7)
C01U 0.0315(9) 0.0373(9) 0.0460(10) 0.0100(8) 0.0004(7) 0.0036(7)
C015 0.0305(9) 0.0366(9) 0.0452(10) 0.0101(8) 0.0006(8) 0.0043(7)
N10 0.0354(9) 0.0406(9) 0.0498(10) 0.0099(8) 0.0005(8) 0.0002(8)
O9 0.0407(12) 0.0462(12) 0.0554(13) 0.0075(11) -0.0017(11) -0.0043(10)
O8 0.0418(11) 0.0442(13) 0.0541(13) 0.0085(10) 0.0024(11) -0.0032(11)
N00D 0.0467(18) 0.076(2) 0.0472(19) 0.0231(17) 0.0085(15) 0.0243(17)
C00E 0.0260(14) 0.0341(15) 0.0423(17) 0.0036(12) -0.0039(12) 0.0069(11)
O1 0.0427(16) 0.114(3) 0.069(2) 0.035(2) 0.0204(15) 0.0191(17)
N00H 0.0360(16) 0.0374(16) 0.104(3) 0.0160(17) -0.0081(18) 0.0110(13)
C00J 0.0308(15) 0.0338(15) 0.0424(17) 0.0052(13) -0.0041(13) 0.0100(12)
C00K 0.0301(14) 0.0314(14) 0.0418(17) 0.0046(12) -0.0030(13) 0.0070(12)
C00L 0.0288(14) 0.0333(14) 0.0427(18) 0.0073(12) -0.0044(13) 0.0074(12)
C00M 0.0244(13) 0.0336(15) 0.0521(19) 0.0104(13) -0.0076(13) 0.0037(11)
C00N 0.0212(13) 0.0570(19) 0.0344(16) 0.0143(14) -0.0085(12) 0.0037(13)
C00P 0.0326(15) 0.0402(16) 0.0400(17) 0.0084(13) -0.0059(13) 0.0099(13)
C00Q 0.0301(15) 0.0387(16) 0.0469(19) 0.0025(14) -0.0070(14) 0.0112(13)
C00R 0.0315(16) 0.057(2) 0.0387(18) 0.0127(15) -0.0031(13) 0.0115(14)
C00S 0.0259(14) 0.0514(18) 0.0390(17) 0.0129(14) -0.0044(12) 0.0067(13)
C00T 0.0289(15) 0.0352(15) 0.0498(19) 0.0001(13) -0.0084(14) 0.0116(12)
C00U 0.0252(14) 0.0354(15) 0.0464(18) 0.0086(13) -0.0044(13) 0.0054(12)
O00V 0.067(2) 0.058(2) 0.168(5) 0.053(3) 0.023(3) 0.0304(18)
C00W 0.0314(16) 0.067(2) 0.0399(18) 0.0213(17) 0.0012(14) 0.0132(15)
C00X 0.0296(15) 0.0339(15) 0.057(2) 0.0067(14) -0.0072(14) 0.0049(12)
C00Y 0.0316(16) 0.0404(17) 0.052(2) 0.0026(15) -0.0090(15) 0.0124(13)
C00Z 0.050(2) 0.0392(17) 0.047(2) 0.0089(14) -0.0061(16) 0.0121(15)
C010 0.0375(17) 0.0407(17) 0.064(2) 0.0068(16) -0.0008(16) 0.0146(14)
C011 0.0361(16) 0.0371(16) 0.053(2) 0.0113(14) 0.0004(15) 0.0124(13)
N012 0.064(2) 0.086(3) 0.063(3) 0.008(2) 0.014(2) 0.024(2)
C013 0.0438(19) 0.0366(17) 0.056(2) 0.0077(15) -0.0006(17) -0.0021(14)
C014 0.0274(15) 0.065(2) 0.0354(18) 0.0114(15) -0.0047(13) -0.0051(15)
C016 0.0286(16) 0.0348(17) 0.091(3) 0.0137(18) -0.0086(18) 0.0104(13)
C017 0.0333(17) 0.0436(18) 0.088(3) 0.0300(19) 0.0077(18) 0.0131(14)
C018 0.067(3) 0.052(2) 0.048(2) 0.0090(17) 0.0203(19) 0.0283(19)
C01A 0.0314(16) 0.074(3) 0.0380(19) 0.0175(17) -0.0026(14) -0.0031(16)
C01B 0.081(3) 0.0400(18) 0.057(2) 0.0093(16) 0.025(2) 0.0277(19)
B01C 0.0211(14) 0.0333(15) 0.0372(18) 0.0085(13) -0.0050(12) 0.0060(12)
C01E 0.071(3) 0.0403(18) 0.060(2) 0.0065(17) 0.016(2) 0.0283(18)
B01G 0.0233(14) 0.0322(16) 0.046(2) 0.0113(14) -0.0035(14) 0.0031(12)
C01H 0.098(4) 0.064(3) 0.049(2) 0.004(2) 0.008(2) 0.043(3)
C01I 0.076(3) 0.0420(19) 0.056(2) 0.0054(17) 0.018(2) 0.0274(19)
C01J 0.077(3) 0.052(2) 0.058(3) 0.0114(19) 0.021(2) 0.032(2)
B01K 0.0221(15) 0.0459(19) 0.0375(19) 0.0128(15) -0.0078(13) 0.0045(13)
C01M 0.070(3) 0.053(2) 0.056(2) 0.0120(18) 0.021(2) 0.028(2)
C01N 0.057(2) 0.068(3) 0.067(3) 0.030(2) 0.017(2) 0.024(2)
C01O 0.082(3) 0.053(2) 0.062(3) 0.009(2) 0.016(2) 0.035(2)
C01P 0.083(3) 0.045(2) 0.055(2) 0.0190(17) -0.008(2) 0.013(2)
C01Q 0.0352(18) 0.047(2) 0.115(4) 0.041(2) 0.005(2) 0.0112(16)
C01R 0.087(3) 0.052(2) 0.070(3) 0.019(2) 0.025(3) 0.030(2)
C01S 0.069(3) 0.073(3) 0.087(4) 0.035(3) 0.025(3) 0.020(2)
C01T 0.092(4) 0.060(3) 0.062(3) 0.017(2) 0.016(3) 0.039(3)
C01V 0.075(3) 0.0408(19) 0.061(3) 0.0181(18) -0.004(2) -0.0032(19)
C01W 0.102(4) 0.058(3) 0.065(3) 0.024(2) 0.024(3) 0.036(3)
C01X 0.084(3) 0.093(4) 0.041(2) -0.002(2) 0.005(2) 0.048(3)
C6 0.0591(11) 0.0537(11) 0.0775(12) 0.0113(9) 0.0049(10) 0.0104(9)
Cl3 0.0492(8) 0.0504(8) 0.0804(11) 0.0052(7) -0.0001(7) 0.0028(6)
Cl4 0.0647(10) 0.0558(9) 0.0784(11) 0.0104(7) 0.0082(7) 0.0136(7)
Cl2 0.116(4) 0.053(2) 0.082(4) 0.026(3) -0.034(3) -0.014(2)
Cl1 0.066(2) 0.060(2) 0.086(4) -0.0014(18) 0.001(2) 0.0177(18)
C4 0.077(7) 0.112(9) 0.076(7) 0.030(6) 0.026(6) 0.049(7)
C1 0.0712(17) 0.0754(11) 0.0974(14) 0.0459(11) 0.0275(14) 0.0316(13)
Cl5 0.0730(15) 0.0850(14) 0.1061(16) 0.0366(12) 0.0224(13) 0.0376(12)
Cl6 0.0716(19) 0.0712(11) 0.0947(14) 0.0490(11) 0.0291(16) 0.0301(15)
C1A 0.0714(16) 0.0765(11) 0.0978(14) 0.0449(11) 0.0274(14) 0.0316(13)
Cl5A 0.0716(14) 0.0880(13) 0.1041(16) 0.0347(12) 0.0230(12) 0.0390(11)
Cl6A 0.0693(18) 0.0708(10) 0.0941(14) 0.0509(10) 0.0290(14) 0.0285(14)
C6A 0.0590(11) 0.0536(11) 0.0775(12) 0.0117(9) 0.0051(10) 0.0103(10)
Cl3A 0.0561(15) 0.0512(15) 0.0757(17) 0.0174(14) 0.0056(14) 0.0115(14)
Cl4A 0.0610(14) 0.0554(12) 0.0774(14) 0.0112(11) 0.0059(12) 0.0107(12)
C00H 0.0298(9) 0.0360(9) 0.0448(10) 0.0105(8) 0.0006(8) 0.0048(7)
C2 0.0302(9) 0.0363(9) 0.0451(10) 0.0105(8) 0.0008(8) 0.0046(7)
C3 0.0314(9) 0.0374(9) 0.0461(10) 0.0105(7) 0.0009(7) 0.0036(7)
C5 0.0328(8) 0.0384(8) 0.0473(10) 0.0102(7) 0.0006(7) 0.0024(7)
C7 0.0317(9) 0.0374(9) 0.0463(10) 0.0100(8) 0.0004(8) 0.0032(8)
C0 0.0305(9) 0.0366(9) 0.0452(10) 0.0102(8) 0.0006(8) 0.0042(8)
N10A 0.0353(9) 0.0406(9) 0.0497(10) 0.0097(8) 0.0007(8) 0.0006(8)
O8A 0.0392(14) 0.0421(15) 0.0523(15) 0.0076(13) 0.0034(13) -0.0015(13)
O9A 0.0406(13) 0.0444(13) 0.0541(14) 0.0087(12) 0.0005(12) -0.0034(12)
C1B 0.0714(17) 0.0751(12) 0.0970(14) 0.0462(11) 0.0276(14) 0.0312(14)
Cl5B 0.075(3) 0.079(2) 0.099(2) 0.043(2) 0.025(2) 0.031(2)
Cl6B 0.0705(18) 0.0728(13) 0.0953(16) 0.0480(12) 0.0285(16) 0.0312(15)
C6B 0.0594(12) 0.0537(11) 0.0773(13) 0.0121(10) 0.0053(10) 0.0108(10)
Cl3B 0.0567(14) 0.0519(14) 0.0759(15) 0.0153(13) 0.0051(13) 0.0115(13)
Cl4B 0.0628(14) 0.0552(12) 0.0773(14) 0.0117(11) 0.0056(12) 0.0102(12)

loop_
_atom_type_symbol
_atom_type_description
_atom_type_scat_dispersion_real
_atom_type_scat_dispersion_imag
_atom_type_scat_source
C C 0.0181 0.0091 'International Tables Vol C Tables 4.2.6.8 and 6.1.1.4'
H H 0.0000 0.0000 'International Tables Vol C Tables 4.2.6.8 and 6.1.1.4'
B B 0.0090 0.0039 'International Tables Vol C Tables 4.2.6.8 and 6.1.1.4'
Cl Cl 0.3639 0.7018 'International Tables Vol C Tables 4.2.6.8 and 6.1.1.4'
N N 0.0311 0.0180 'International Tables Vol C Tables 4.2.6.8 and 6.1.1.4'
O O 0.0492 0.0322 'International Tables Vol C Tables 4.2.6.8 and 6.1.1.4'

loop_
_geom_angle_atom_site_label_1
_geom_angle_atom_site_label_2
_geom_angle_atom_site_label_3
_geom_angle
_geom_angle_site_symmetry_1
_geom_angle_site_symmetry_3
_geom_angle_publ_flag
B01C O005 B01G 121.5(3) . . ?
B01K O006 B01G 121.7(3) . . ?
B01K O007 B01C 119.1(3) . . ?
C00L N008 C00U 119.5(3) . . ?
C00L N008 B01G 122.5(3) . . ?
C00U N008 B01G 117.9(3) . . ?
C00I C00G C015 118.2(4) . . ?
C00I C00G B01C 122.3(5) . . ?
C015 C00G B01C 119.3(5) . . ?
C00G C00I H00I 119.0 . . ?
C00O C00I C00G 122.0(4) . . ?
C00O C00I H00I 119.0 . . ?
C00I C00O H00O 121.4 . . ?
C01D C00O C00I 117.2(5) . . ?
C01D C00O H00O 121.4 . . ?
C00O C01D C01U 123.6(4) . . ?
C00O C01D N10 117.7(5) . . ?
C01U C01D N10 118.7(4) . . ?
C01D C01U H01U 120.9 . . ?
C01D C01U C015 118.2(4) . . ?
C015 C01U H01U 120.9 . . ?
C00G C015 C01U 120.7(4) . . ?
C00G C015 H015 119.7 . . ?
C01U C015 H015 119.7 . . ?
O9 N10 C01D 117.9(5) . . ?
O8 N10 C01D 119.7(4) . . ?
O8 N10 O9 122.2(4) . . ?
O00B N00D O1 123.8(4) . . ?
O00B N00D C00W 118.6(3) . . ?
O1 N00D C00W 117.6(4) . . ?
C00K C00E C00J 120.8(3) . 2_877 ?
C00K C00E C00Q 120.2(3) . . ?
C00Q C00E C00J 118.9(3) . 2_877 ?
O00A N00H C016 117.9(4) . . ?
O00V N00H O00A 124.5(4) . . ?
O00V N00H C016 117.4(4) . . ?
C00K C00J C00E 119.3(3) . 2_877 ?
C00K C00J C00Z 119.1(3) . . ?
C00Z C00J C00E 121.7(3) . 2_877 ?
C00E C00K C00J 119.9(3) . . ?
C00E C00K C013 121.3(3) . . ?
C00J C00K C013 118.8(3) . . ?
N008 C00L H00L 118.9 . . ?
N008 C00L C00P 122.3(3) . . ?
C00P C00L H00L 118.9 . . ?
C011 C00M C017 118.2(3) . . ?
C011 C00M B01G 120.9(3) . . ?
C017 C00M B01G 120.9(3) . . ?
C00S C00N C014 118.1(3) . . ?
C00S C00N B01K 122.2(3) . . ?
C014 C00N B01K 119.6(3) . . ?
C00L C00P H00P 120.6 . . ?
C00L C00P C00T 118.8(3) . . ?
C00T C00P H00P 120.6 . . ?
C00Y C00Q C00E 176.0(4) . . ?
C00S C00R H00R 120.7 . . ?
C00S C00R C00W 118.6(3) . . ?
C00W C00R H00R 120.7 . . ?
C00N C00S H00S 119.5 . . ?
C00R C00S C00N 120.9(3) . . ?
C00R C00S H00S 119.5 . . ?
C00P C00T C00Y 121.6(4) . . ?
C00X C00T C00P 118.7(3) . . ?
C00X C00T C00Y 119.7(3) . . ?
N008 C00U H00U 119.2 . . ?
N008 C00U C00X 121.5(3) . . ?
C00X C00U H00U 119.2 . . ?
C00R C00W N00D 118.0(4) . . ?
C01A C00W N00D 119.7(3) . . ?
C01A C00W C00R 122.3(3) . . ?
C00T C00X H00X 120.4 . . ?
C00U C00X C00T 119.2(3) . . ?
C00U C00X H00X 120.4 . . ?
C00Q C00Y C00T 175.8(4) . . ?
C00J C00Z H00Z 119.6 . . ?
C01P C00Z C00J 120.9(4) . . ?
C01P C00Z H00Z 119.6 . . ?
C011 C010 H010 121.2 . . ?
C011 C010 C016 117.6(4) . . ?
C016 C010 H010 121.2 . . ?
C00M C011 H011 118.9 . . ?
C010 C011 C00M 122.2(4) . . ?
C010 C011 H011 118.9 . . ?
C01S N012 C01X 115.4(5) . . ?
C00K C013 H013 119.9 . . ?
C01V C013 C00K 120.1(4) . . ?
C01V C013 H013 119.9 . . ?
C00N C014 H014 119.2 . . ?
C01A C014 C00N 121.5(4) . . ?
C01A C014 H014 119.2 . . ?
C010 C016 N00H 119.4(4) . . ?
C010 C016 C01Q 122.3(3) . . ?
C01Q C016 N00H 118.2(4) . . ?
C00M C017 H017 119.5 . . ?
C01Q C017 C00M 121.1(4) . . ?
C01Q C017 H017 119.5 . . ?
C01H C018 C01M 121.6(4) . . ?
C01H C018 C01N 117.0(5) . . ?
C01N C018 C01M 121.4(4) . . ?
C00W C01A C014 118.5(3) . . ?
C00W C01A H01A 120.8 . . ?
C014 C01A H01A 120.8 . . ?
C01E C01B C01R 117.5(5) 2_777 2_777 ?
C01I C01B C01E 120.0(4) . 2_777 ?
C01I C01B C01R 122.5(5) . 2_777 ?
O005 B01C O007 121.1(3) . . ?
O005 B01C C00G 119.8(4) . . ?
O005 B01C C00H 122.0(5) . . ?
O007 B01C C00G 119.1(4) . . ?
O007 B01C C00H 116.8(5) . . ?
C01B C01E C01I 118.5(4) 2_777 . ?
C01B C01E C01O 119.1(4) 2_777 . ?
C01I C01E C01O 122.4(5) . . ?
O005 B01G N008 107.2(3) . . ?
O005 B01G C00M 112.3(3) . . ?
O006 B01G O005 113.8(3) . . ?
O006 B01G N008 104.6(2) . . ?
O006 B01G C00M 113.0(3) . . ?
C00M B01G N008 105.0(3) . . ?
C018 C01H H01H 120.3 . . ?
C018 C01H C01X 119.5(5) . . ?
C01X C01H H01H 120.3 . . ?
C01B C01I C01E 121.5(4) . . ?
C01B C01I C01J 120.2(4) . . ?
C01E C01I C01J 118.3(4) . . ?
C01M C01J C01I 178.2(5) . . ?
O006 B01K O007 121.1(3) . . ?
O006 B01K C00N 119.7(3) . . ?
O007 B01K C00N 119.3(3) . . ?
C01J C01M C018 178.4(5) . . ?
C018 C01N H01N 120.7 . . ?
C01S C01N C018 118.7(5) . . ?
C01S C01N H01N 120.7 . . ?
C01E C01O H01O 119.7 . . ?
C01T C01O C01E 120.7(5) . . ?
C01T C01O H01O 119.7 . . ?
C00Z C01P H01P 119.9 . . ?
C00Z C01P C01V 120.1(4) . . ?
C01V C01P H01P 119.9 . . ?
C016 C01Q H01Q 120.7 . . ?
C017 C01Q C016 118.5(4) . . ?
C017 C01Q H01Q 120.7 . . ?
C01B C01R H01R 119.4 2_777 . ?
C01W C01R C01B 121.2(5) . 2_777 ?
C01W C01R H01R 119.4 . . ?
N012 C01S C01N 125.3(5) . . ?
N012 C01S H01S 117.4 . . ?
C01N C01S H01S 117.4 . . ?
C01O C01T H01T 119.9 . . ?
C01O C01T C01W 120.3(5) . . ?
C01W C01T H01T 119.9 . . ?
C013 C01V C01P 121.0(4) . . ?
C013 C01V H01V 119.5 . . ?
C01P C01V H01V 119.5 . . ?
C01R C01W C01T 121.2(5) . . ?
C01R C01W H01W 119.4 . . ?
C01T C01W H01W 119.4 . . ?
N012 C01X C01H 124.2(5) . . ?
N012 C01X H01X 117.9 . . ?
C01H C01X H01X 117.9 . . ?
H6A C6 H6B 107.8 . . ?
Cl3 C6 H6A 109.1 . . ?
Cl3 C6 H6B 109.1 . . ?
Cl3 C6 Cl4 112.7(4) . . ?
Cl4 C6 H6A 109.1 . . ?
Cl4 C6 H6B 109.1 . . ?
Cl2 C4 Cl1 110.0(5) . . ?
Cl2 C4 H4A 109.7 . . ?
Cl2 C4 H4B 109.7 . . ?
Cl1 C4 H4A 109.7 . . ?
Cl1 C4 H4B 109.7 . . ?
H4A C4 H4B 108.2 . . ?
H1A C1 H1B 108.0 . . ?
Cl5 C1 H1A 109.3 . . ?
Cl5 C1 H1B 109.3 . . ?
Cl6 C1 H1A 109.3 . . ?
Cl6 C1 H1B 109.3 . . ?
Cl6 C1 Cl5 111.6(7) . . ?
H1AA C1A H1AB 107.9 . . ?
Cl5A C1A H1AA 109.1 . . ?
Cl5A C1A H1AB 109.1 . . ?
Cl6A C1A H1AA 109.1 . . ?
Cl6A C1A H1AB 109.1 . . ?
Cl6A C1A Cl5A 112.4(8) . . ?
H6AA C6A H6AB 106.7 . . ?
Cl3A C6A H6AA 107.0 . . ?
Cl3A C6A H6AB 107.0 . . ?
Cl3A C6A Cl4A 121.4(14) . . ?
Cl4A C6A H6AA 107.0 . . ?
Cl4A C6A H6AB 107.0 . . ?
C2 C00H B01C 115.3(7) . . ?
C2 C00H C0 120.0 . . ?
C0 C00H B01C 124.6(7) . . ?
C00H C2 H2 120.0 . . ?
C3 C2 C00H 120.0 . . ?
C3 C2 H2 120.0 . . ?
C2 C3 H3 120.0 . . ?
C2 C3 C5 120.0 . . ?
C5 C3 H3 120.0 . . ?
C3 C5 N10A 119.9(6) . . ?
C7 C5 C3 120.0 . . ?
C7 C5 N10A 120.0(6) . . ?
C5 C7 H7 120.0 . . ?
C5 C7 C0 120.0 . . ?
C0 C7 H7 120.0 . . ?
C00H C0 H0 120.0 . . ?
C7 C0 C00H 120.0 . . ?
C7 C0 H0 120.0 . . ?
O8A N10A C5 114.1(8) . . ?
O9A N10A C5 118.7(9) . . ?
O9A N10A O8A 126.4(9) . . ?
H1BA C1B H1BB 106.6 . . ?
Cl5B C1B H1BA 106.7 . . ?
Cl5B C1B H1BB 106.7 . . ?
Cl6B C1B H1BA 106.7 . . ?
Cl6B C1B H1BB 106.7 . . ?
Cl6B C1B Cl5B 122.7(17) . . ?
H6BA C6B H6BB 108.9 . . ?
Cl3B C6B H6BA 110.9 . . ?
Cl3B C6B H6BB 110.9 . . ?
Cl3B C6B Cl4B 104.2(12) . . ?
Cl4B C6B H6BA 110.9 . . ?
Cl4B C6B H6BB 110.9 . . ?

loop_
_geom_bond_atom_site_label_1
_geom_bond_atom_site_label_2
_geom_bond_distance
_geom_bond_site_symmetry_2
_geom_bond_publ_flag
O005 B01C 1.344(4) . ?
O005 B01G 1.455(4) . ?
O006 B01G 1.454(5) . ?
O006 B01K 1.347(5) . ?
O007 B01C 1.387(4) . ?
O007 B01K 1.382(4) . ?
N008 C00L 1.330(4) . ?
N008 C00U 1.353(4) . ?
N008 B01G 1.636(4) . ?
O00A N00H 1.247(6) . ?
O00B N00D 1.213(5) . ?
C00G C00I 1.396(7) . ?
C00G C015 1.398(7) . ?
C00G B01C 1.564(6) . ?
C00I H00I 0.9500 . ?
C00I C00O 1.394(6) . ?
C00O H00O 0.9500 . ?
C00O C01D 1.372(7) . ?
C01D C01U 1.376(7) . ?
C01D N10 1.471(6) . ?
C01U H01U 0.9500 . ?
C01U C015 1.398(6) . ?
C015 H015 0.9500 . ?
N10 O9 1.227(6) . ?
N10 O8 1.216(7) . ?
N00D O1 1.233(5) . ?
N00D C00W 1.469(5) . ?
C00E C00J 1.421(5) 2_877 ?
C00E C00K 1.411(5) . ?
C00E C00Q 1.417(5) . ?
N00H O00V 1.246(6) . ?
N00H C016 1.460(5) . ?
C00J C00K 1.416(4) . ?
C00J C00Z 1.420(5) . ?
C00K C013 1.435(5) . ?
C00L H00L 0.9500 . ?
C00L C00P 1.377(5) . ?
C00M C011 1.397(5) . ?
C00M C017 1.401(5) . ?
C00M B01G 1.611(5) . ?
C00N C00S 1.394(5) . ?
C00N C014 1.404(5) . ?
C00N B01K 1.566(5) . ?
C00P H00P 0.9500 . ?
C00P C00T 1.397(5) . ?
C00Q C00Y 1.203(5) . ?
C00R H00R 0.9500 . ?
C00R C00S 1.377(5) . ?
C00R C00W 1.391(5) . ?
C00S H00S 0.9500 . ?
C00T C00X 1.390(6) . ?
C00T C00Y 1.429(5) . ?
C00U H00U 0.9500 . ?
C00U C00X 1.375(5) . ?
C00W C01A 1.367(6) . ?
C00X H00X 0.9500 . ?
C00Z H00Z 0.9500 . ?
C00Z C01P 1.355(6) . ?
C010 H010 0.9500 . ?
C010 C011 1.382(5) . ?
C010 C016 1.388(6) . ?
C011 H011 0.9500 . ?
N012 C01S 1.323(8) . ?
N012 C01X 1.329(8) . ?
C013 H013 0.9500 . ?
C013 C01V 1.354(6) . ?
C014 H014 0.9500 . ?
C014 C01A 1.375(6) . ?
C016 C01Q 1.396(7) . ?
C017 H017 0.9500 . ?
C017 C01Q 1.381(6) . ?
C018 C01H 1.377(7) . ?
C018 C01M 1.428(7) . ?
C018 C01N 1.389(6) . ?
C01A H01A 0.9500 . ?
C01B C01E 1.419(7) 2_777 ?
C01B C01I 1.407(7) . ?
C01B C01R 1.433(7) 2_777 ?
B01C C00H 1.609(7) . ?
C01E C01I 1.422(6) . ?
C01E C01O 1.426(7) . ?
C01H H01H 0.9500 . ?
C01H C01X 1.385(9) . ?
C01I C01J 1.441(7) . ?
C01J C01M 1.200(7) . ?
C01N H01N 0.9500 . ?
C01N C01S 1.377(8) . ?
C01O H01O 0.9500 . ?
C01O C01T 1.360(7) . ?
C01P H01P 0.9500 . ?
C01P C01V 1.420(7) . ?
C01Q H01Q 0.9500 . ?
C01R H01R 0.9500 . ?
C01R C01W 1.350(9) . ?
C01S H01S 0.9500 . ?
C01T H01T 0.9500 . ?
C01T C01W 1.389(9) . ?
C01V H01V 0.9500 . ?
C01W H01W 0.9500 . ?
C01X H01X 0.9500 . ?
C6 H6A 0.9900 . ?
C6 H6B 0.9900 . ?
C6 Cl3 1.747(8) . ?
C6 Cl4 1.749(8) . ?
Cl2 C4 1.763(8) . ?
Cl1 C4 1.767(8) . ?
C4 H4A 0.9900 . ?
C4 H4B 0.9900 . ?
C1 H1A 0.9900 . ?
C1 H1B 0.9900 . ?
C1 Cl5 1.798(8) . ?
C1 Cl6 1.767(8) . ?
C1A H1AA 0.9900 . ?
C1A H1AB 0.9900 . ?
C1A Cl5A 1.801(12) . ?
C1A Cl6A 1.758(11) . ?
C6A H6AA 0.9900 . ?
C6A H6AB 0.9900 . ?
C6A Cl3A 1.724(19) . ?
C6A Cl4A 1.741(18) . ?
C00H C2 1.3900 . ?
C00H C0 1.3900 . ?
C2 H2 0.9500 . ?
C2 C3 1.3900 . ?
C3 H3 0.9500 . ?
C3 C5 1.3900 . ?
C5 C7 1.3900 . ?
C5 N10A 1.476(9) . ?
C7 H7 0.9500 . ?
C7 C0 1.3900 . ?
C0 H0 0.9500 . ?
N10A O8A 1.272(12) . ?
N10A O9A 1.213(11) . ?
C1B H1BA 0.9900 . ?
C1B H1BB 0.9900 . ?
C1B Cl5B 1.806(18) . ?
C1B Cl6B 1.741(18) . ?
C6B H6BA 0.9900 . ?
C6B H6BB 0.9900 . ?
C6B Cl3B 1.73(2) . ?
C6B Cl4B 1.780(19) . ?

loop_
_geom_torsion_atom_site_label_1
_geom_torsion_atom_site_label_2
_geom_torsion_atom_site_label_3
_geom_torsion_atom_site_label_4
_geom_torsion
_geom_torsion_site_symmetry_1
_geom_torsion_site_symmetry_2
_geom_torsion_site_symmetry_3
_geom_torsion_site_symmetry_4
_geom_torsion_publ_flag
O005 B01C C00H C2 -0.2(9) . . . . ?
O005 B01C C00H C0 -176.4(8) . . . . ?
O007 B01C C00H C2 178.3(5) . . . . ?
O007 B01C C00H C0 2.1(14) . . . . ?
N008 C00L C00P C00T 1.9(5) . . . . ?
N008 C00U C00X C00T 0.8(5) . . . . ?
O00A N00H C016 C010 -2.3(6) . . . . ?
O00A N00H C016 C01Q 174.8(4) . . . . ?
O00B N00D C00W C00R 22.8(5) . . . . ?
O00B N00D C00W C01A -158.3(4) . . . . ?
C00G C00I C00O C01D -2.5(8) . . . . ?
C00I C00G C015 C01U -1.3(8) . . . . ?
C00I C00G B01C O005 -8.7(7) . . . . ?
C00I C00G B01C O007 172.2(4) . . . . ?
C00I C00O C01D C01U -0.9(9) . . . . ?
C00I C00O C01D N10 179.7(5) . . . . ?
C00O C01D C01U C015 3.0(9) . . . . ?
C00O C01D N10 O9 163.2(6) . . . . ?
C00O C01D N10 O8 -20.7(8) . . . . ?
C01D C01U C015 C00G -1.9(9) . . . . ?
C01U C01D N10 O9 -16.2(8) . . . . ?
C01U C01D N10 O8 159.9(6) . . . . ?
C015 C00G C00I C00O 3.5(8) . . . . ?
C015 C00G B01C O005 166.5(5) . . . . ?
C015 C00G B01C O007 -12.5(8) . . . . ?
N10 C01D C01U C015 -177.6(5) . . . . ?
N00D C00W C01A C014 179.6(3) . . . . ?
C00E C00J C00K C00E -0.1(5) 2_877 . . . ?
C00E C00J C00K C013 180.0(3) 2_877 . . . ?
C00E C00J C00Z C01P -179.8(4) 2_877 . . . ?
C00E C00K C013 C01V 179.9(4) . . . . ?
O1 N00D C00W C00R -157.5(4) . . . . ?
O1 N00D C00W C01A 21.4(6) . . . . ?
N00H C016 C01Q C017 -177.7(4) . . . . ?
C00J C00E C00K C00J 0.1(5) 2_877 . . . ?
C00J C00E C00K C013 -180.0(3) 2_877 . . . ?
C00J C00K C013 C01V -0.2(6) . . . . ?
C00J C00Z C01P C01V -0.1(7) . . . . ?
C00K C00J C00Z C01P -1.2(6) . . . . ?
C00K C013 C01V C01P -1.2(7) . . . . ?
C00L N008 C00U C00X 0.3(5) . . . . ?
C00L N008 B01G O005 -12.6(4) . . . . ?
C00L N008 B01G O006 -133.7(3) . . . . ?
C00L N008 B01G C00M 107.1(3) . . . . ?
C00L C00P C00T C00X -0.7(5) . . . . ?
C00L C00P C00T C00Y 178.8(3) . . . . ?
C00M C017 C01Q C016 1.8(7) . . . . ?
C00N C014 C01A C00W 1.2(6) . . . . ?
C00P C00T C00X C00U -0.6(5) . . . . ?
C00Q C00E C00K C00J 178.9(3) . . . . ?
C00Q C00E C00K C013 -1.2(5) . . . . ?
C00R C00W C01A C014 -1.6(6) . . . . ?
C00S C00N C014 C01A 0.5(6) . . . . ?
C00S C00N B01K O006 -170.6(3) . . . . ?
C00S C00N B01K O007 9.0(5) . . . . ?
C00S C00R C00W N00D 179.0(3) . . . . ?
C00S C00R C00W C01A 0.2(5) . . . . ?
C00U N008 C00L C00P -1.7(5) . . . . ?
C00U N008 B01G O005 170.6(3) . . . . ?
C00U N008 B01G O006 49.5(3) . . . . ?
C00U N008 B01G C00M -69.8(4) . . . . ?
O00V N00H C016 C010 -178.2(4) . . . . ?
O00V N00H C016 C01Q -1.0(6) . . . . ?
C00W C00R C00S C00N 1.6(5) . . . . ?
C00Y C00T C00X C00U 179.9(3) . . . . ?
C00Z C00J C00K C00E -178.7(3) . . . . ?
C00Z C00J C00K C013 1.3(5) . . . . ?
C00Z C01P C01V C013 1.4(8) . . . . ?
C010 C016 C01Q C017 -0.6(7) . . . . ?
C011 C00M C017 C01Q -2.0(6) . . . . ?
C011 C00M B01G O005 32.1(4) . . . . ?
C011 C00M B01G O006 162.5(3) . . . . ?
C011 C00M B01G N008 -84.1(4) . . . . ?
C011 C010 C016 N00H 176.6(4) . . . . ?
C011 C010 C016 C01Q -0.4(6) . . . . ?
C014 C00N C00S C00R -1.9(5) . . . . ?
C014 C00N B01K O006 11.7(5) . . . . ?
C014 C00N B01K O007 -168.8(3) . . . . ?
C016 C010 C011 C00M 0.2(6) . . . . ?
C017 C00M C011 C010 0.9(5) . . . . ?
C017 C00M B01G O005 -149.7(3) . . . . ?
C017 C00M B01G O006 -19.2(4) . . . . ?
C017 C00M B01G N008 94.2(4) . . . . ?
C018 C01H C01X N012 -1.7(8) . . . . ?
C018 C01N C01S N012 -0.7(8) . . . . ?
C01B C01E C01I C01B 0.5(6) 2_777 . . . ?
C01B C01E C01I C01J -178.3(4) 2_777 . . . ?
C01B C01E C01O C01T 1.5(6) 2_777 . . . ?
C01B C01R C01W C01T -0.2(8) 2_777 . . . ?
B01C O005 B01G O006 -10.9(4) . . . . ?
B01C O005 B01G N008 -126.0(3) . . . . ?
B01C O005 B01G C00M 119.2(3) . . . . ?
B01C O007 B01K O006 -9.7(4) . . . . ?
B01C O007 B01K C00N 170.8(3) . . . . ?
B01C C00G C00I C00O 178.8(6) . . . . ?
B01C C00G C015 C01U -176.7(5) . . . . ?
B01C C00H C2 C3 -176.4(12) . . . . ?
B01C C00H C0 C7 176.0(13) . . . . ?
C01E C01B C01I C01E -0.6(6) 2_777 . . . ?
C01E C01B C01I C01J 178.3(4) 2_777 . . . ?
C01E C01O C01T C01W -0.5(7) . . . . ?
B01G O005 B01C O007 11.8(4) . . . . ?
B01G O005 B01C C00G -167.3(4) . . . . ?
B01G O005 B01C C00H -169.7(8) . . . . ?
B01G O006 B01K O007 10.0(4) . . . . ?
B01G O006 B01K C00N -170.4(3) . . . . ?
B01G N008 C00L C00P -178.5(3) . . . . ?
B01G N008 C00U C00X 177.3(3) . . . . ?
B01G C00M C011 C010 179.2(3) . . . . ?
B01G C00M C017 C01Q 179.7(4) . . . . ?
C01H C018 C01N C01S -0.1(7) . . . . ?
C01I C01E C01O C01T -177.7(4) . . . . ?
B01K O006 B01G O005 0.0(4) . . . . ?
B01K O006 B01G N008 116.7(3) . . . . ?
B01K O006 B01G C00M -129.7(3) . . . . ?
B01K O007 B01C O005 -1.4(4) . . . . ?
B01K O007 B01C C00G 177.7(4) . . . . ?
B01K O007 B01C C00H -179.9(8) . . . . ?
B01K C00N C00S C00R -179.7(3) . . . . ?
B01K C00N C014 C01A 178.4(4) . . . . ?
C01M C018 C01H C01X -179.1(4) . . . . ?
C01M C018 C01N C01S -179.8(5) . . . . ?
C01N C018 C01H C01X 1.2(7) . . . . ?
C01O C01E C01I C01B 179.7(4) . . . . ?
C01O C01E C01I C01J 0.9(6) . . . . ?
C01O C01T C01W C01R -0.2(8) . . . . ?
C01R C01B C01I C01E 177.3(4) 2_777 . . . ?
C01R C01B C01I C01J -3.8(6) 2_777 . . . ?
C01S N012 C01X C01H 0.9(7) . . . . ?
C01X N012 C01S C01N 0.3(8) . . . . ?
C00H C2 C3 C5 0.0 . . . . ?
C2 C00H C0 C7 0.0 . . . . ?
C2 C3 C5 C7 0.0 . . . . ?
C2 C3 C5 N10A 177.2(11) . . . . ?
C3 C5 C7 C0 0.0 . . . . ?
C3 C5 N10A O8A 16.6(15) . . . . ?
C3 C5 N10A O9A -172.8(11) . . . . ?
C5 C7 C0 C00H 0.0 . . . . ?
C7 C5 N10A O8A -166.2(10) . . . . ?
C7 C5 N10A O9A 4.4(16) . . . . ?
C0 C00H C2 C3 0.0 . . . . ?
N10A C5 C7 C0 -177.2(11) . . . . ?
